data_4501921
loop_
_publ_author_name
'Bosch, Eric'

_publ_section_title
;
 Role of sp-C&#x2212;H---N Hydrogen Bonding in Crystal Engineering
;
_journal_issue 8
_journal_name_full 'Crystal Growth &amp; Design'
_journal_page_first 3808
_journal_paper_doi 10.1021/cg100707y
_journal_volume 10
_journal_year 2010
_chemical_formula_moiety 'C12 H8 N2, C10 H6'
_chemical_formula_sum 'C22 H14 N2'
_chemical_formula_weight 306.35
_chemical_name_common '1,2-bis(4'-pyridyl)ethyne, 1,4-diethynylbenzene complex'
_chemical_name_systematic
; 
 ? 
;
_space_group_crystal_system triclinic
_space_group_IT_number 2
_space_group_name_Hall '-P 1'
_space_group_name_H-M_alt 'P -1'
_symmetry_space_group_name_Hall '-P 1'
_symmetry_space_group_name_H-M 'P -1'
_atom_sites_solution_hydrogens geom
_atom_sites_solution_primary direct
_atom_sites_solution_secondary difmap
_audit_creation_method SHELXL-97
_cell_angle_alpha 105.467(5)
_cell_angle_beta 100.354(5)
_cell_angle_gamma 91.668(5)
_cell_formula_units_Z 1
_cell_length_a 6.342(3)
_cell_length_b 7.270(3)
_cell_length_c 9.864(4)
_cell_measurement_reflns_used 90
_cell_measurement_temperature 173(2)
_cell_measurement_theta_max 19.0892
_cell_measurement_theta_min 2.9043
_cell_volume 429.8(3)
_computing_cell_refinement 'APEX2 v2010.1-2 (Bruker AXS)'
_computing_data_reduction 'SAINT V7.68A (Bruker AXS, 2009)'
_computing_structure_refinement 'SHELXL-97 (Sheldrick, 1997)'
_computing_structure_solution 'SHELXS-97 (Sheldrick, 1990)'
_diffrn_ambient_temperature 173(2)
_diffrn_detector_area_resol_mean 8.3660
_diffrn_measured_fraction_theta_full 0.995
_diffrn_measured_fraction_theta_max 0.995
_diffrn_measurement_device_type 'CCD area detector'
_diffrn_measurement_method 'phi and omega scans'
_diffrn_radiation_monochromator graphite
_diffrn_radiation_source 'fine-focus sealed tube'
_diffrn_radiation_type MoK\a
_diffrn_radiation_wavelength 0.71073
_diffrn_reflns_av_R_equivalents 0.0328
_diffrn_reflns_av_sigmaI/netI 0.0411
_diffrn_reflns_limit_h_max 7
_diffrn_reflns_limit_h_min -7
_diffrn_reflns_limit_k_max 8
_diffrn_reflns_limit_k_min -8
_diffrn_reflns_limit_l_max 11
_diffrn_reflns_limit_l_min -11
_diffrn_reflns_number 4016
_diffrn_reflns_theta_full 24.98
_diffrn_reflns_theta_max 24.98
_diffrn_reflns_theta_min 2.18
_exptl_absorpt_coefficient_mu 0.070
_exptl_absorpt_correction_T_max 0.99
_exptl_absorpt_correction_T_min 0.81
_exptl_absorpt_correction_type multi-scan
_exptl_absorpt_process_details 'SADABS V2008/1 (Bruker AXS)'
_exptl_crystal_colour 'clear colourless'
_exptl_crystal_density_diffrn 1.184
_exptl_crystal_density_method 'not measured'
_exptl_crystal_description block
_exptl_crystal_F_000 160
_exptl_crystal_size_max 0.30
_exptl_crystal_size_mid 0.25
_exptl_crystal_size_min 0.20
_refine_diff_density_max 0.135
_refine_diff_density_min -0.142
_refine_diff_density_rms 0.029
_refine_ls_extinction_coef 0.033(9)
_refine_ls_extinction_expression Fc^*^=kFc[1+0.001xFc^2^\l^3^/sin(2\q)]^-1/4^
_refine_ls_extinction_method SHELXL
_refine_ls_goodness_of_fit_ref 1.047
_refine_ls_hydrogen_treatment constr
_refine_ls_matrix_type full
_refine_ls_number_parameters 110
_refine_ls_number_reflns 1517
_refine_ls_number_restraints 0
_refine_ls_restrained_S_all 1.047
_refine_ls_R_factor_all 0.0750
_refine_ls_R_factor_gt 0.0443
_refine_ls_shift/su_max 0.000
_refine_ls_shift/su_mean 0.000
_refine_ls_structure_factor_coef Fsqd
_refine_ls_weighting_details 'calc w=1/[\s^2^(Fo^2^)+(0.0498P)^2^+0.0105P] where P=(Fo^2^+2Fc^2^)/3'
_refine_ls_weighting_scheme calc
_refine_ls_wR_factor_gt 0.0991
_refine_ls_wR_factor_ref 0.1173
_reflns_number_gt 989
_reflns_number_total 1517
_reflns_threshold_expression >2sigma(I)
_cod_data_source_file cg100707y_si_001.cif
_cod_data_source_block com3
_cod_original_cell_volume 429.7(3)
_cod_database_code 4501921

loop_
_symmetry_equiv_pos_as_xyz
'x, y, z'
'-x, -y, -z'

loop_
_atom_site_label
_atom_site_type_symbol
_atom_site_fract_x
_atom_site_fract_y
_atom_site_fract_z
_atom_site_U_iso_or_equiv
_atom_site_adp_type
_atom_site_occupancy
_atom_site_symmetry_multiplicity
_atom_site_calc_flag
_atom_site_refinement_flags
N1 N 0.4473(3) 0.3083(3) 0.07295(19) 0.0709(6) Uani 1 1 d .
C1 C 0.6410(4) 0.2436(3) 0.0776(2) 0.0683(6) Uani 1 1 d .
H1 H 0.6675 0.1539 -0.0060 0.082 Uiso 1 1 calc R
C2 C 0.8068(3) 0.2973(3) 0.1953(2) 0.0580(6) Uani 1 1 d .
H2 H 0.9429 0.2469 0.1919 0.070 Uiso 1 1 calc R
C3 C 0.7702(3) 0.4264(3) 0.31818(19) 0.0489(5) Uani 1 1 d .
C4 C 0.5704(3) 0.4971(3) 0.3150(2) 0.0610(6) Uani 1 1 d .
H4 H 0.5394 0.5876 0.3967 0.073 Uiso 1 1 calc R
C5 C 0.4167(3) 0.4343(3) 0.1914(3) 0.0693(7) Uani 1 1 d .
H5 H 0.2799 0.4843 0.1907 0.083 Uiso 1 1 calc R
C6 C 0.9334(3) 0.4806(3) 0.44629(19) 0.0567(6) Uani 1 1 d .
C7 C 0.3047(3) 0.9499(2) 0.52932(18) 0.0465(5) Uani 1 1 d .
H7 H 0.1708 0.9157 0.5501 0.056 Uiso 1 1 calc R
C8 C 0.3203(3) 0.9426(2) 0.38930(17) 0.0411(5) Uani 1 1 d .
C9 C 0.5167(3) 0.9934(3) 0.36164(18) 0.0481(5) Uani 1 1 d .
H9 H 0.5291 0.9891 0.2663 0.058 Uiso 1 1 calc R
C10 C 0.1346(3) 0.8785(3) 0.27542(18) 0.0485(5) Uani 1 1 d .
C11 C -0.0180(3) 0.8228(3) 0.1836(2) 0.0607(6) Uani 1 1 d .
H11 H -0.1411 0.7779 0.1096 0.073 Uiso 1 1 calc R

loop_
_atom_site_aniso_label
_atom_site_aniso_U_11
_atom_site_aniso_U_22
_atom_site_aniso_U_33
_atom_site_aniso_U_23
_atom_site_aniso_U_13
_atom_site_aniso_U_12
N1 0.0607(13) 0.0826(14) 0.0578(12) 0.0215(10) -0.0179(10) -0.0154(10)
C1 0.0657(15) 0.0840(16) 0.0435(12) 0.0075(11) 0.0000(11) -0.0176(13)
C2 0.0472(12) 0.0664(13) 0.0515(12) 0.0091(10) -0.0008(10) -0.0053(10)
C3 0.0493(12) 0.0462(11) 0.0445(11) 0.0137(9) -0.0080(9) -0.0084(9)
C4 0.0624(14) 0.0552(13) 0.0572(12) 0.0108(10) -0.0024(11) 0.0056(11)
C5 0.0515(13) 0.0723(16) 0.0783(16) 0.0262(13) -0.0101(12) 0.0053(11)
C6 0.0582(14) 0.0500(12) 0.0510(12) 0.0103(10) -0.0106(9) -0.0062(10)
C7 0.0349(10) 0.0582(12) 0.0454(11) 0.0153(9) 0.0052(9) -0.0020(8)
C8 0.0347(10) 0.0469(11) 0.0382(10) 0.0101(8) 0.0005(8) 0.0028(8)
C9 0.0405(11) 0.0658(13) 0.0369(10) 0.0152(9) 0.0036(9) 0.0017(9)
C10 0.0393(11) 0.0587(12) 0.0418(11) 0.0071(9) 0.0035(9) 0.0032(9)
C11 0.0432(12) 0.0798(15) 0.0484(12) 0.0070(11) -0.0022(10) 0.0023(10)

loop_
_atom_type_symbol
_atom_type_description
_atom_type_scat_dispersion_real
_atom_type_scat_dispersion_imag
_atom_type_scat_source
C C 0.0033 0.0016 'International Tables Vol C Tables 4.2.6.8 and 6.1.1.4'
H H 0.0000 0.0000 'International Tables Vol C Tables 4.2.6.8 and 6.1.1.4'
N N 0.0061 0.0033 'International Tables Vol C Tables 4.2.6.8 and 6.1.1.4'

loop_
_geom_angle_atom_site_label_1
_geom_angle_atom_site_label_2
_geom_angle_atom_site_label_3
_geom_angle
_geom_angle_site_symmetry_1
C1 N1 C5 116.03(18) .
N1 C1 C2 124.6(2) .
C1 C2 C3 118.4(2) .
C4 C3 C2 117.93(17) .
C4 C3 C6 121.16(18) .
C2 C3 C6 120.89(18) .
C5 C4 C3 118.8(2) .
N1 C5 C4 124.2(2) .
C6 C6 C3 177.5(3) 2_766
C9 C7 C8 120.22(16) 2_676
C9 C8 C7 118.86(15) .
C9 C8 C10 121.19(15) .
C7 C8 C10 119.93(16) .
C7 C9 C8 120.92(16) 2_676
C11 C10 C8 178.5(2) .

loop_
_geom_bond_atom_site_label_1
_geom_bond_atom_site_label_2
_geom_bond_distance
_geom_bond_site_symmetry_2
N1 C1 1.325(3) .
N1 C5 1.328(3) .
C1 C2 1.378(3) .
C2 C3 1.382(3) .
C3 C4 1.379(3) .
C3 C6 1.437(2) .
C4 C5 1.377(3) .
C6 C6 1.192(3) 2_766
C7 C9 1.381(2) 2_676
C7 C8 1.389(2) .
C8 C9 1.383(2) .
C8 C10 1.442(2) .
C9 C7 1.381(2) 2_676
C10 C11 1.178(2) .
